data_4075512
loop_
_publ_author_name
'Hsueh, Mao-Lin'
'Ko, Bao-Tsan'
'Athar, Taimur'
'Lin, Chu-Chieh'
'Wu, Tzong-Ming'
'Hsu, Sung-Fu'

_publ_section_title
;
 Synthesis, Structure, and Catalytic Studies of Mixed
 Lithium&#x2212;Magnesium and Sodium&#x2212;Magnesium Complexes:&#x00A0;
 Highly Isospecific Initiators for Polymerization of Methyl Methacrylate
;
_journal_issue 17
_journal_name_full Organometallics
_journal_page_first 4144
_journal_paper_doi 10.1021/om0603363
_journal_volume 25
_journal_year 2006
_chemical_formula_sum 'C41 H63 Li Mg O3'
_chemical_formula_weight 635.16
_chemical_name_systematic
; 
 ? 
;
_space_group_IT_number 2
_symmetry_cell_setting triclinic
_symmetry_space_group_name_Hall '-P 1'
_symmetry_space_group_name_H-M 'P -1'
_atom_sites_solution_hydrogens geom
_atom_sites_solution_primary direct
_atom_sites_solution_secondary difmap
_audit_creation_method SHELXL-97
_cell_angle_alpha 106.170(2)
_cell_angle_beta 90.244(2)
_cell_angle_gamma 100.614(2)
_cell_formula_units_Z 2
_cell_length_a 10.1149(9)
_cell_length_b 12.7796(12)
_cell_length_c 18.6450(17)
_cell_measurement_reflns_used 2971
_cell_measurement_temperature 293(2)
_cell_measurement_theta_max 24.504
_cell_measurement_theta_min 2.279
_cell_volume 2271.2(4)
_computing_cell_refinement 'Bruker SAINT (Siemens, 1996)'
_computing_data_collection 'Bruker SMART (Siemens 1996)'
_computing_data_reduction 'Bruker SAINT'
_computing_molecular_graphics 'Bruker SHELXTL'
_computing_publication_material 'Bruker SHELXTL'
_computing_structure_refinement 'SHELXL-97 (Sheldrick, 1997)'
_computing_structure_solution 'SHELXS-97 (Sheldrick, 1990)'
_diffrn_ambient_temperature 293(2)
_diffrn_measured_fraction_theta_full 0.983
_diffrn_measured_fraction_theta_max 0.983
_diffrn_measurement_device_type 'CCD area detector'
_diffrn_measurement_method 'phi and omega scans'
_diffrn_radiation_monochromator graphite
_diffrn_radiation_source 'fine-focus sealed tube'
_diffrn_radiation_type MoK\a
_diffrn_radiation_wavelength 0.71073
_diffrn_reflns_av_R_equivalents 0.0292
_diffrn_reflns_av_sigmaI/netI 0.0594
_diffrn_reflns_limit_h_max 10
_diffrn_reflns_limit_h_min -12
_diffrn_reflns_limit_k_max 15
_diffrn_reflns_limit_k_min -14
_diffrn_reflns_limit_l_max 18
_diffrn_reflns_limit_l_min -22
_diffrn_reflns_number 12967
_diffrn_reflns_theta_full 26.01
_diffrn_reflns_theta_max 26.01
_diffrn_reflns_theta_min 2.28
_exptl_absorpt_coefficient_mu 0.068
_exptl_absorpt_correction_T_max 1.000
_exptl_absorpt_correction_T_min 0.470
_exptl_absorpt_correction_type multi-scan
_exptl_absorpt_process_details 'SADABS, Sheldrick (1996)'
_exptl_crystal_colour colorless
_exptl_crystal_density_diffrn 0.929
_exptl_crystal_density_method 'not measured'
_exptl_crystal_description parallelpied
_exptl_crystal_F_000 696
_exptl_crystal_size_max 0.41
_exptl_crystal_size_mid 0.36
_exptl_crystal_size_min 0.33
_refine_diff_density_max 0.452
_refine_diff_density_min -0.289
_refine_diff_density_rms 0.068
_refine_ls_extinction_method SHELXL
_refine_ls_goodness_of_fit_ref 1.033
_refine_ls_hydrogen_treatment constr
_refine_ls_matrix_type full
_refine_ls_number_parameters 432
_refine_ls_number_reflns 8785
_refine_ls_number_restraints 0
_refine_ls_restrained_S_all 1.033
_refine_ls_R_factor_all 0.1501
_refine_ls_R_factor_gt 0.0857
_refine_ls_shift/su_max 0.000
_refine_ls_shift/su_mean 0.000
_refine_ls_structure_factor_coef Fsqd
_refine_ls_weighting_details 'calc w=1/[\s^2^(Fo^2^)+(0.1500P)^2^+0.0000P] where P=(Fo^2^+2Fc^2^)/3'
_refine_ls_weighting_scheme calc
_refine_ls_wR_factor_gt 0.2349
_refine_ls_wR_factor_ref 0.2759
_reflns_number_gt 4174
_reflns_number_total 8785
_reflns_threshold_expression >2sigma(I)
_cod_data_source_file om0603363si20060602_051015.cif
_cod_data_source_block salm01m
_cod_depositor_comments
;
The following automatic conversions were performed:

'_symmetry_cell_setting' value 'Triclinic' changed to 'triclinic'
according to /home/saulius/struct/CIF-dictionaries/cif_core.dic
dictionary named 'cif_core.dic' version 2.4.1 from 2010-06-29.

Automatic conversion script
Id: cif_fix_values 1715 2011-07-08 13:25:40Z adriana 
;
_cod_original_sg_symbol_H-M P-1
_cod_database_code 4075512

loop_
_symmetry_equiv_pos_as_xyz
'x, y, z'
'-x, -y, -z'

loop_
_atom_site_label
_atom_site_type_symbol
_atom_site_fract_x
_atom_site_fract_y
_atom_site_fract_z
_atom_site_U_iso_or_equiv
_atom_site_adp_type
_atom_site_occupancy
_atom_site_symmetry_multiplicity
_atom_site_calc_flag
_atom_site_refinement_flags
Mg Mg -0.06457(10) -0.09750(8) 0.02610(5) 0.0595(3) Uani 1 1 d .
Li Li -0.2165(7) -0.1787(6) 0.1179(3) 0.0886(18) Uani 1 1 d .
O1 O -0.0290(2) -0.15023(16) 0.11224(10) 0.0669(6) Uani 1 1 d .
O2 O -0.04001(19) 0.06897(15) 0.05850(9) 0.0566(5) Uani 1 1 d .
O3 O -0.3304(3) -0.1218(3) 0.19611(16) 0.1123(10) Uani 1 1 d .
C1 C 0.0483(3) -0.1383(3) 0.17473(16) 0.0617(8) Uani 1 1 d .
C2 C 0.0423(4) -0.2279(3) 0.20712(17) 0.0725(9) Uani 1 1 d .
C3 C 0.1086(4) -0.2040(3) 0.27687(19) 0.0845(11) Uani 1 1 d .
H3A H 0.1015 -0.2608 0.2997 0.101 Uiso 1 1 calc R
C4 C 0.1842(4) -0.1018(3) 0.31440(18) 0.0791(10) Uani 1 1 d .
C5 C 0.1988(4) -0.0201(3) 0.27789(17) 0.0738(9) Uani 1 1 d .
H5A H 0.2539 0.0483 0.3004 0.089 Uiso 1 1 calc R
C6 C 0.1337(3) -0.0370(3) 0.20837(15) 0.0604(8) Uani 1 1 d .
C7 C 0.1514(3) 0.0555(2) 0.17005(16) 0.0607(8) Uani 1 1 d .
H7A H 0.1439 0.0194 0.1160 0.073 Uiso 1 1 calc R
C8 C 0.0408(3) 0.1225(2) 0.18675(15) 0.0596(8) Uani 1 1 d .
C9 C 0.0307(4) 0.1826(3) 0.26089(17) 0.0750(10) Uani 1 1 d .
H9A H 0.0912 0.1785 0.2973 0.090 Uiso 1 1 calc R
C10 C -0.0637(5) 0.2473(3) 0.28253(18) 0.0859(11) Uani 1 1 d .
C11 C -0.1524(4) 0.2508(3) 0.22660(19) 0.0787(10) Uani 1 1 d .
H11A H -0.2169 0.2949 0.2402 0.094 Uiso 1 1 calc R
C12 C -0.1513(3) 0.1928(2) 0.15168(16) 0.0609(8) Uani 1 1 d .
C13 C -0.0506(3) 0.1283(2) 0.13132(14) 0.0561(8) Uani 1 1 d .
C14 C -0.0270(5) -0.3482(3) 0.1675(2) 0.0884(12) Uani 1 1 d .
C15 C 0.0381(6) -0.3890(4) 0.0949(3) 0.1311(19) Uani 1 1 d .
H15A H 0.0333 -0.3402 0.0645 0.197 Uiso 1 1 calc R
H15B H -0.0082 -0.4626 0.0688 0.197 Uiso 1 1 calc R
H15C H 0.1308 -0.3902 0.1053 0.197 Uiso 1 1 calc R
C16 C -0.1768(6) -0.3591(4) 0.1488(3) 0.140(2) Uani 1 1 d .
H16A H -0.1884 -0.3101 0.1195 0.210 Uiso 1 1 calc R
H16B H -0.2225 -0.3399 0.1943 0.210 Uiso 1 1 calc R
H16C H -0.2138 -0.4343 0.1208 0.210 Uiso 1 1 calc R
C17 C -0.0174(6) -0.4276(4) 0.2142(3) 0.1290(18) Uani 1 1 d .
H17A H 0.0755 -0.4245 0.2270 0.194 Uiso 1 1 calc R
H17B H -0.0575 -0.5019 0.1858 0.194 Uiso 1 1 calc R
H17C H -0.0643 -0.4065 0.2590 0.194 Uiso 1 1 calc R
C18 C 0.2441(6) -0.0784(4) 0.3950(2) 0.1096(15) Uani 1 1 d .
C19 C 0.1599(15) -0.0130(18) 0.4468(4) 0.269(10) Uani 0.70 1 d P
H19A H 0.1929 -0.0005 0.4975 0.403 Uiso 0.70 1 calc PR
H19B H 0.0684 -0.0530 0.4401 0.403 Uiso 0.70 1 calc PR
H19C H 0.1634 0.0571 0.4367 0.403 Uiso 0.70 1 calc PR
C19' C 0.149(2) -0.134(2) 0.4387(8) 0.140(9) Uani 0.30 1 d P
H19D H 0.1742 -0.1025 0.4911 0.209 Uiso 0.30 1 calc PR
H19E H 0.1496 -0.2117 0.4244 0.209 Uiso 0.30 1 calc PR
H19F H 0.0594 -0.1227 0.4292 0.209 Uiso 0.30 1 calc PR
C20 C 0.3080(14) -0.1762(8) 0.4013(5) 0.285(7) Uani 1 1 d .
H20A H 0.3455 -0.1611 0.4514 0.427 Uiso 1 1 calc R
H20B H 0.3781 -0.1857 0.3668 0.427 Uiso 1 1 calc R
H20C H 0.2404 -0.2428 0.3896 0.427 Uiso 1 1 calc R
C21 C 0.3679(9) 0.0073(9) 0.4103(4) 0.244(5) Uani 1 1 d .
H21A H 0.4033 0.0192 0.4604 0.366 Uiso 1 1 calc R
H21B H 0.3477 0.0753 0.4049 0.366 Uiso 1 1 calc R
H21C H 0.4335 -0.0167 0.3756 0.366 Uiso 1 1 calc R
C22 C 0.2915(4) 0.1311(3) 0.1881(2) 0.0862(11) Uani 1 1 d .
H22A H 0.2982 0.1872 0.1623 0.129 Uiso 1 1 calc R
H22B H 0.3595 0.0876 0.1722 0.129 Uiso 1 1 calc R
H22C H 0.3043 0.1659 0.2410 0.129 Uiso 1 1 calc R
C23 C -0.0752(7) 0.3155(4) 0.3647(2) 0.1229(18) Uani 1 1 d .
C24 C -0.0555(12) 0.4340(5) 0.3705(3) 0.251(5) Uani 1 1 d .
H24A H 0.0332 0.4587 0.3561 0.377 Uiso 1 1 calc R
H24B H -0.0656 0.4750 0.4212 0.377 Uiso 1 1 calc R
H24C H -0.1214 0.4461 0.3380 0.377 Uiso 1 1 calc R
C25 C -0.2213(10) 0.2842(7) 0.3891(3) 0.216(4) Uani 1 1 d .
H25A H -0.2841 0.3017 0.3576 0.324 Uiso 1 1 calc R
H25B H -0.2276 0.3254 0.4401 0.324 Uiso 1 1 calc R
H25C H -0.2420 0.2061 0.3845 0.324 Uiso 1 1 calc R
C26 C 0.0111(8) 0.2841(5) 0.4184(2) 0.177(3) Uani 1 1 d .
H26A H 0.1042 0.3028 0.4085 0.266 Uiso 1 1 calc R
H26B H -0.0130 0.2056 0.4120 0.266 Uiso 1 1 calc R
H26C H -0.0029 0.3237 0.4688 0.266 Uiso 1 1 calc R
C27 C -0.2562(3) 0.1992(3) 0.09438(19) 0.0720(9) Uani 1 1 d .
C28 C -0.1892(4) 0.2504(4) 0.0356(2) 0.1007(13) Uani 1 1 d .
H28A H -0.1249 0.2077 0.0113 0.151 Uiso 1 1 calc R
H28B H -0.1441 0.3253 0.0593 0.151 Uiso 1 1 calc R
H28C H -0.2566 0.2504 -0.0009 0.151 Uiso 1 1 calc R
C29 C -0.3568(4) 0.2736(4) 0.1313(3) 0.1118(14) Uani 1 1 d .
H29A H -0.4017 0.2449 0.1690 0.168 Uiso 1 1 calc R
H29B H -0.4222 0.2739 0.0939 0.168 Uiso 1 1 calc R
H29C H -0.3088 0.3480 0.1537 0.168 Uiso 1 1 calc R
C30 C -0.3412(5) 0.0847(4) 0.0553(3) 0.1186(16) Uani 1 1 d .
H30A H -0.2831 0.0354 0.0316 0.178 Uiso 1 1 calc R
H30B H -0.4028 0.0915 0.0183 0.178 Uiso 1 1 calc R
H30C H -0.3909 0.0557 0.0915 0.178 Uiso 1 1 calc R
C31 C -0.4707(8) -0.1429(11) 0.2036(5) 0.265(6) Uani 1 1 d .
H31A H -0.4854 -0.1835 0.2407 0.318 Uiso 1 1 calc R
H31B H -0.4946 -0.0712 0.2260 0.318 Uiso 1 1 calc R
C32 C -0.5562(8) -0.1923(8) 0.1514(5) 0.220(4) Uani 1 1 d .
H32A H -0.6448 -0.1920 0.1696 0.330 Uiso 1 1 calc R
H32B H -0.5442 -0.2675 0.1314 0.330 Uiso 1 1 calc R
H32C H -0.5456 -0.1554 0.1128 0.330 Uiso 1 1 calc R
C33 C -0.2605(7) -0.0321(5) 0.2561(3) 0.144(2) Uani 1 1 d .
H33A H -0.1799 0.0030 0.2374 0.173 Uiso 1 1 calc R
H33B H -0.3174 0.0227 0.2715 0.173 Uiso 1 1 calc R
C34 C -0.2229(7) -0.0619(6) 0.3194(3) 0.157(2) Uani 1 1 d .
H34A H -0.1771 0.0031 0.3567 0.235 Uiso 1 1 calc R
H34B H -0.1641 -0.1143 0.3054 0.235 Uiso 1 1 calc R
H34C H -0.3020 -0.0949 0.3394 0.235 Uiso 1 1 calc R
C35 C -0.2610(4) -0.2056(3) -0.00567(19) 0.0819(11) Uani 1 1 d .
H35A H -0.305(4) -0.163(3) -0.035(2) 0.098 Uiso 1 1 d .
H35B H -0.334(4) -0.293(3) -0.008(2) 0.098 Uiso 1 1 d .
C36 C -0.2293(6) -0.3193(4) -0.0607(3) 0.1155(15) Uani 1 1 d .
H36A H -0.1669 -0.2989 -0.0961 0.139 Uiso 1 1 calc R
H36B H -0.1820 -0.3532 -0.0307 0.139 Uiso 1 1 calc R
C37 C -0.3352(9) -0.4020(6) -0.1023(5) 0.194(3) Uani 1 1 d .
H37A H -0.2977 -0.4499 -0.1437 0.233 Uiso 1 1 calc R
H37B H -0.3961 -0.3664 -0.1233 0.233 Uiso 1 1 calc R
C38 C -0.4123(14) -0.4701(9) -0.0613(10) 0.387(11) Uani 1 1 d .
H38A H -0.4846 -0.5211 -0.0935 0.580 Uiso 1 1 calc R
H38B H -0.4487 -0.4238 -0.0195 0.580 Uiso 1 1 calc R
H38C H -0.3550 -0.5110 -0.0437 0.580 Uiso 1 1 calc R
C39 C -0.465(3) -0.476(2) 0.3105(9) 0.52(2) Uani 1 1 d .
C40 C -0.3398(19) -0.3534(16) 0.3954(15) 0.410(12) Uani 1 1 d .
C41 C -0.526(3) -0.418(2) 0.4229(18) 0.71(3) Uani 1 1 d .

loop_
_atom_site_aniso_label
_atom_site_aniso_U_11
_atom_site_aniso_U_22
_atom_site_aniso_U_33
_atom_site_aniso_U_23
_atom_site_aniso_U_13
_atom_site_aniso_U_12
Mg 0.0794(7) 0.0578(6) 0.0336(5) 0.0143(4) -0.0016(4) -0.0081(5)
Li 0.098(4) 0.100(4) 0.062(3) 0.032(3) 0.005(3) -0.009(3)
O1 0.0890(15) 0.0651(13) 0.0417(11) 0.0208(10) -0.0050(10) -0.0057(11)
O2 0.0746(13) 0.0573(11) 0.0283(9) 0.0079(8) -0.0009(9) -0.0049(9)
O3 0.102(2) 0.145(3) 0.0774(19) 0.0332(18) 0.0150(16) -0.0104(18)
C1 0.076(2) 0.0684(19) 0.0376(15) 0.0174(14) 0.0023(14) 0.0029(16)
C2 0.099(3) 0.071(2) 0.0494(18) 0.0279(16) 0.0038(17) 0.0060(18)
C3 0.116(3) 0.089(3) 0.058(2) 0.0385(19) 0.005(2) 0.014(2)
C4 0.099(3) 0.097(3) 0.0461(18) 0.0264(18) -0.0021(18) 0.021(2)
C5 0.087(2) 0.084(2) 0.0458(17) 0.0172(16) -0.0069(16) 0.0071(18)
C6 0.071(2) 0.0702(19) 0.0382(15) 0.0174(14) 0.0022(14) 0.0060(15)
C7 0.075(2) 0.0623(18) 0.0373(15) 0.0115(13) -0.0038(14) -0.0027(15)
C8 0.084(2) 0.0535(16) 0.0343(14) 0.0114(12) -0.0014(14) -0.0032(15)
C9 0.115(3) 0.068(2) 0.0349(15) 0.0066(15) -0.0075(17) 0.011(2)
C10 0.144(4) 0.071(2) 0.0371(17) 0.0048(16) 0.005(2) 0.023(2)
C11 0.113(3) 0.069(2) 0.0536(19) 0.0145(16) 0.0168(19) 0.0207(19)
C12 0.074(2) 0.0563(17) 0.0456(16) 0.0133(13) 0.0050(15) -0.0029(15)
C13 0.075(2) 0.0515(16) 0.0332(14) 0.0097(12) 0.0038(14) -0.0068(14)
C14 0.125(3) 0.072(2) 0.067(2) 0.0316(19) -0.003(2) -0.005(2)
C15 0.218(6) 0.079(3) 0.087(3) 0.019(2) 0.026(4) 0.012(3)
C16 0.167(5) 0.089(3) 0.150(5) 0.054(3) -0.030(4) -0.040(3)
C17 0.200(5) 0.084(3) 0.110(4) 0.055(3) -0.008(3) 0.002(3)
C18 0.143(4) 0.136(4) 0.053(2) 0.038(2) -0.018(3) 0.020(3)
C19 0.257(15) 0.53(3) 0.030(3) -0.007(9) 0.001(6) 0.227(19)
C19' 0.168(18) 0.21(2) 0.028(7) 0.051(11) -0.011(9) -0.032(17)
C20 0.448(18) 0.253(10) 0.175(8) 0.054(7) -0.158(11) 0.138(11)
C21 0.243(9) 0.341(12) 0.113(5) 0.106(6) -0.105(6) -0.094(9)
C22 0.085(2) 0.093(3) 0.073(2) 0.034(2) -0.0106(19) -0.017(2)
C23 0.225(6) 0.108(3) 0.039(2) 0.009(2) 0.012(3) 0.058(4)
C24 0.597(18) 0.087(4) 0.060(3) -0.012(3) -0.001(6) 0.092(7)
C25 0.332(11) 0.224(8) 0.086(4) 0.020(5) 0.091(6) 0.071(8)
C26 0.347(10) 0.142(5) 0.043(2) 0.002(3) -0.011(4) 0.088(5)
C27 0.072(2) 0.071(2) 0.067(2) 0.0178(17) 0.0000(17) 0.0025(17)
C28 0.112(3) 0.117(3) 0.082(3) 0.046(2) -0.010(2) 0.016(3)
C29 0.097(3) 0.121(4) 0.113(4) 0.025(3) 0.006(3) 0.026(3)
C30 0.106(3) 0.087(3) 0.136(4) 0.012(3) -0.041(3) -0.014(2)
C31 0.108(5) 0.464(17) 0.144(7) 0.024(9) 0.023(5) -0.048(7)
C32 0.135(6) 0.301(11) 0.167(7) 0.007(7) -0.009(5) -0.012(6)
C33 0.179(5) 0.142(5) 0.086(4) 0.008(3) 0.021(4) 0.004(4)
C34 0.164(5) 0.185(6) 0.104(4) 0.026(4) -0.006(4) 0.015(4)
C35 0.097(3) 0.080(2) 0.058(2) 0.0247(18) -0.0130(19) -0.017(2)
C36 0.144(4) 0.094(3) 0.091(3) 0.011(3) -0.022(3) 0.003(3)
C37 0.205(7) 0.117(5) 0.221(9) 0.000(5) -0.053(6) 0.005(5)
C38 0.319(16) 0.207(12) 0.61(3) 0.175(16) -0.129(17) -0.100(11)
C39 0.92(6) 0.62(4) 0.225(14) 0.177(18) 0.22(2) 0.58(4)
C40 0.44(2) 0.37(2) 0.62(3) 0.35(2) 0.23(3) 0.26(2)
C41 0.93(5) 0.66(4) 1.01(6) 0.67(4) 0.75(5) 0.64(4)

loop_
_atom_type_symbol
_atom_type_description
_atom_type_scat_dispersion_real
_atom_type_scat_dispersion_imag
_atom_type_scat_source
C C 0.0033 0.0016 'International Tables Vol C Tables 4.2.6.8 and 6.1.1.4'
H H 0.0000 0.0000 'International Tables Vol C Tables 4.2.6.8 and 6.1.1.4'
Li Li -0.0003 0.0001 'International Tables Vol C Tables 4.2.6.8 and 6.1.1.4'
O O 0.0106 0.0060 'International Tables Vol C Tables 4.2.6.8 and 6.1.1.4'
Mg Mg 0.0486 0.0363 'International Tables Vol C Tables 4.2.6.8 and 6.1.1.4'

loop_
_geom_angle_atom_site_label_1
_geom_angle_atom_site_label_2
_geom_angle_atom_site_label_3
_geom_angle
_geom_angle_site_symmetry_1
_geom_angle_site_symmetry_3
O1 Mg O2 135.09(10) . 2
O1 Mg O2 109.63(9) . .
O2 Mg O2 82.41(8) 2 .
O1 Mg C35 94.97(12) . .
O2 Mg C35 115.04(11) 2 .
O2 Mg C35 122.65(14) . .
O1 Mg Mg 133.80(8) . 2
O2 Mg Mg 41.54(6) 2 2
O2 Mg Mg 40.86(5) . 2
C35 Mg Mg 129.82(12) . 2
O1 Li O3 131.4(4) . .
O1 Li C35 94.7(3) . .
O3 Li C35 125.0(4) . .
C1 O1 Li 117.8(3) . .
C1 O1 Mg 148.90(19) . .
Li O1 Mg 85.6(2) . .
C13 O2 Mg 135.14(16) . 2
C13 O2 Mg 122.41(16) . .
Mg O2 Mg 97.59(8) 2 .
C31 O3 C33 112.6(5) . .
C31 O3 Li 133.4(5) . .
C33 O3 Li 113.7(4) . .
O1 C1 C6 119.7(3) . .
O1 C1 C2 120.8(3) . .
C6 C1 C2 119.5(3) . .
C3 C2 C1 117.1(3) . .
C3 C2 C14 119.2(3) . .
C1 C2 C14 123.6(3) . .
C4 C3 C2 124.2(3) . .
C4 C3 H3A 117.9 . .
C2 C3 H3A 117.9 . .
C3 C4 C5 116.9(3) . .
C3 C4 C18 121.3(3) . .
C5 C4 C18 121.7(4) . .
C4 C5 C6 122.1(3) . .
C4 C5 H5A 118.9 . .
C6 C5 H5A 118.9 . .
C5 C6 C1 119.5(3) . .
C5 C6 C7 120.7(3) . .
C1 C6 C7 119.8(2) . .
C8 C7 C6 112.1(2) . .
C8 C7 C22 111.2(3) . .
C6 C7 C22 112.6(3) . .
C8 C7 H7A 106.9 . .
C6 C7 H7A 106.9 . .
C22 C7 H7A 106.9 . .
C9 C8 C13 118.8(3) . .
C9 C8 C7 117.9(3) . .
C13 C8 C7 123.4(3) . .
C10 C9 C8 123.1(3) . .
C10 C9 H9A 118.4 . .
C8 C9 H9A 118.4 . .
C9 C10 C11 116.6(3) . .
C9 C10 C23 123.6(4) . .
C11 C10 C23 119.7(4) . .
C12 C11 C10 124.4(4) . .
C12 C11 H11A 117.8 . .
C10 C11 H11A 117.8 . .
C11 C12 C13 117.3(3) . .
C11 C12 C27 120.5(3) . .
C13 C12 C27 122.2(3) . .
O2 C13 C8 118.4(3) . .
O2 C13 C12 121.8(3) . .
C8 C13 C12 119.8(3) . .
C15 C14 C16 107.5(4) . .
C15 C14 C17 108.0(4) . .
C16 C14 C17 106.2(4) . .
C15 C14 C2 109.4(3) . .
C16 C14 C2 112.6(4) . .
C17 C14 C2 112.9(3) . .
C14 C15 H15A 109.5 . .
C14 C15 H15B 109.5 . .
H15A C15 H15B 109.5 . .
C14 C15 H15C 109.5 . .
H15A C15 H15C 109.5 . .
H15B C15 H15C 109.5 . .
C14 C16 H16A 109.5 . .
C14 C16 H16B 109.5 . .
H16A C16 H16B 109.5 . .
C14 C16 H16C 109.5 . .
H16A C16 H16C 109.5 . .
H16B C16 H16C 109.5 . .
C14 C17 H17A 109.5 . .
C14 C17 H17B 109.5 . .
H17A C17 H17B 109.5 . .
C14 C17 H17C 109.5 . .
H17A C17 H17C 109.5 . .
H17B C17 H17C 109.5 . .
C21 C18 C19' 137.1(7) . .
C21 C18 C19 96.9(10) . .
C19' C18 C19 60.7(11) . .
C21 C18 C20 97.8(7) . .
C19' C18 C20 76.8(13) . .
C19 C18 C20 130.4(8) . .
C21 C18 C4 111.4(4) . .
C19' C18 C4 110.3(7) . .
C19 C18 C4 108.1(5) . .
C20 C18 C4 109.8(5) . .
C18 C19 H19A 109.5 . .
C18 C19 H19B 109.5 . .
H19A C19 H19B 109.5 . .
C18 C19 H19C 109.5 . .
H19A C19 H19C 109.5 . .
H19B C19 H19C 109.5 . .
C18 C19' H19D 109.5 . .
C18 C19' H19E 109.5 . .
H19D C19' H19E 109.5 . .
C18 C19' H19F 109.5 . .
H19D C19' H19F 109.5 . .
H19E C19' H19F 109.5 . .
C18 C20 H20A 109.5 . .
C18 C20 H20B 109.5 . .
H20A C20 H20B 109.5 . .
C18 C20 H20C 109.5 . .
H20A C20 H20C 109.5 . .
H20B C20 H20C 109.5 . .
C18 C21 H21A 109.5 . .
C18 C21 H21B 109.5 . .
H21A C21 H21B 109.5 . .
C18 C21 H21C 109.5 . .
H21A C21 H21C 109.5 . .
H21B C21 H21C 109.5 . .
C7 C22 H22A 109.5 . .
C7 C22 H22B 109.5 . .
H22A C22 H22B 109.5 . .
C7 C22 H22C 109.5 . .
H22A C22 H22C 109.5 . .
H22B C22 H22C 109.5 . .
C24 C23 C26 116.0(5) . .
C24 C23 C10 110.3(4) . .
C26 C23 C10 111.4(4) . .
C24 C23 C25 105.3(6) . .
C26 C23 C25 103.6(5) . .
C10 C23 C25 109.7(5) . .
C23 C24 H24A 109.5 . .
C23 C24 H24B 109.5 . .
H24A C24 H24B 109.5 . .
C23 C24 H24C 109.5 . .
H24A C24 H24C 109.5 . .
H24B C24 H24C 109.5 . .
C23 C25 H25A 109.5 . .
C23 C25 H25B 109.5 . .
H25A C25 H25B 109.5 . .
C23 C25 H25C 109.5 . .
H25A C25 H25C 109.5 . .
H25B C25 H25C 109.5 . .
C23 C26 H26A 109.5 . .
C23 C26 H26B 109.5 . .
H26A C26 H26B 109.5 . .
C23 C26 H26C 109.5 . .
H26A C26 H26C 109.5 . .
H26B C26 H26C 109.5 . .
C28 C27 C12 111.1(3) . .
C28 C27 C30 109.2(3) . .
C12 C27 C30 111.8(3) . .
C28 C27 C29 106.2(3) . .
C12 C27 C29 112.0(3) . .
C30 C27 C29 106.3(3) . .
C27 C28 H28A 109.5 . .
C27 C28 H28B 109.5 . .
H28A C28 H28B 109.5 . .
C27 C28 H28C 109.5 . .
H28A C28 H28C 109.5 . .
H28B C28 H28C 109.5 . .
C27 C29 H29A 109.5 . .
C27 C29 H29B 109.5 . .
H29A C29 H29B 109.5 . .
C27 C29 H29C 109.5 . .
H29A C29 H29C 109.5 . .
H29B C29 H29C 109.5 . .
C27 C30 H30A 109.5 . .
C27 C30 H30B 109.5 . .
H30A C30 H30B 109.5 . .
C27 C30 H30C 109.5 . .
H30A C30 H30C 109.5 . .
H30B C30 H30C 109.5 . .
C32 C31 O3 124.8(8) . .
C32 C31 H31A 106.1 . .
O3 C31 H31A 106.1 . .
C32 C31 H31B 106.1 . .
O3 C31 H31B 106.1 . .
H31A C31 H31B 106.3 . .
C31 C32 H32A 109.5 . .
C31 C32 H32B 109.5 . .
H32A C32 H32B 109.5 . .
C31 C32 H32C 109.5 . .
H32A C32 H32C 109.5 . .
H32B C32 H32C 109.5 . .
C34 C33 O3 115.2(5) . .
C34 C33 H33A 108.5 . .
O3 C33 H33A 108.5 . .
C34 C33 H33B 108.5 . .
O3 C33 H33B 108.5 . .
H33A C33 H33B 107.5 . .
C33 C34 H34A 109.5 . .
C33 C34 H34B 109.5 . .
H34A C34 H34B 109.5 . .
C33 C34 H34C 109.5 . .
H34A C34 H34C 109.5 . .
H34B C34 H34C 109.5 . .
C36 C35 Mg 104.6(3) . .
C36 C35 Li 115.8(3) . .
Mg C35 Li 71.88(19) . .
C36 C35 H35A 111(2) . .
Mg C35 H35A 101(2) . .
Li C35 H35A 133(2) . .
C36 C35 H35B 60.5(18) . .
Mg C35 H35B 148.2(17) . .
Li C35 H35B 89.1(18) . .
H35A C35 H35B 111(3) . .
C37 C36 C35 120.2(5) . .
C37 C36 H35B 83.1(15) . .
C35 C36 H35B 46.1(15) . .
C37 C36 H36A 107.3 . .
C35 C36 H36A 107.3 . .
H35B C36 H36A 150.1 . .
C37 C36 H36B 107.3 . .
C35 C36 H36B 107.3 . .
H35B C36 H36B 96.0 . .
H36A C36 H36B 106.9 . .
C36 C37 C38 115.6(9) . .
C36 C37 H37A 108.4 . .
C38 C37 H37A 108.4 . .
C36 C37 H37B 108.4 . .
C38 C37 H37B 108.4 . .
H37A C37 H37B 107.4 . .
C37 C38 H38A 109.5 . .
C37 C38 H38B 109.5 . .
H38A C38 H38B 109.5 . .
C37 C38 H38C 109.5 . .
H38A C38 H38C 109.5 . .
H38B C38 H38C 109.5 . .

loop_
_geom_bond_atom_site_label_1
_geom_bond_atom_site_label_2
_geom_bond_distance
_geom_bond_site_symmetry_2
Mg O1 1.962(2) .
Mg O2 1.9831(19) 2
Mg O2 2.010(2) .
Mg C35 2.175(4) .
Mg Mg 3.0045(18) 2
Li O1 1.873(7) .
Li O3 1.928(8) .
Li C35 2.263(7) .
O1 C1 1.357(3) .
O2 C13 1.374(3) .
O2 Mg 1.9831(19) 2
O3 C31 1.411(7) .
O3 C33 1.430(6) .
C1 C6 1.395(4) .
C1 C2 1.427(4) .
C2 C3 1.389(5) .
C2 C14 1.539(5) .
C3 C4 1.378(5) .
C3 H3A 0.9300 .
C4 C5 1.384(5) .
C4 C18 1.547(5) .
C5 C6 1.395(4) .
C5 H5A 0.9300 .
C6 C7 1.527(4) .
C7 C8 1.513(5) .
C7 C22 1.539(4) .
C7 H7A 0.9800 .
C8 C9 1.397(4) .
C8 C13 1.410(4) .
C9 C10 1.366(5) .
C9 H9A 0.9300 .
C10 C11 1.388(5) .
C10 C23 1.555(5) .
C11 C12 1.388(4) .
C11 H11A 0.9300 .
C12 C13 1.414(4) .
C12 C27 1.531(5) .
C14 C15 1.509(6) .
C14 C16 1.526(7) .
C14 C17 1.525(5) .
C15 H15A 0.9600 .
C15 H15B 0.9600 .
C15 H15C 0.9600 .
C16 H16A 0.9600 .
C16 H16B 0.9600 .
C16 H16C 0.9600 .
C17 H17A 0.9600 .
C17 H17B 0.9600 .
C17 H17C 0.9600 .
C18 C21 1.472(8) .
C18 C19' 1.474(17) .
C18 C19 1.476(10) .
C18 C20 1.540(9) .
C19 H19A 0.9600 .
C19 H19B 0.9600 .
C19 H19C 0.9600 .
C19' H19D 0.9600 .
C19' H19E 0.9600 .
C19' H19F 0.9600 .
C20 H20A 0.9600 .
C20 H20B 0.9600 .
C20 H20C 0.9600 .
C21 H21A 0.9600 .
C21 H21B 0.9600 .
C21 H21C 0.9600 .
C22 H22A 0.9600 .
C22 H22B 0.9600 .
C22 H22C 0.9600 .
C23 C24 1.464(7) .
C23 C26 1.506(7) .
C23 C25 1.561(9) .
C24 H24A 0.9600 .
C24 H24B 0.9600 .
C24 H24C 0.9600 .
C25 H25A 0.9600 .
C25 H25B 0.9600 .
C25 H25C 0.9600 .
C26 H26A 0.9600 .
C26 H26B 0.9600 .
C26 H26C 0.9600 .
C27 C28 1.527(5) .
C27 C30 1.532(5) .
C27 C29 1.553(5) .
C28 H28A 0.9600 .
C28 H28B 0.9600 .
C28 H28C 0.9600 .
C29 H29A 0.9600 .
C29 H29B 0.9600 .
C29 H29C 0.9600 .
C30 H30A 0.9600 .
C30 H30B 0.9600 .
C30 H30C 0.9600 .
C31 C32 1.242(8) .
C31 H31A 0.9700 .
C31 H31B 0.9700 .
C32 H32A 0.9600 .
C32 H32B 0.9600 .
C32 H32C 0.9600 .
C33 C34 1.410(8) .
C33 H33A 0.9700 .
C33 H33B 0.9700 .
C34 H34A 0.9600 .
C34 H34B 0.9600 .
C34 H34C 0.9600 .
C35 C36 1.616(6) .
C35 H35A 1.02(4) .
C35 H35B 1.21(4) .
C36 C37 1.409(8) .
C36 H35B 1.47(4) .
C36 H36A 0.9700 .
C36 H36B 0.9700 .
C37 C38 1.441(16) .
C37 H37A 0.9700 .
C37 H37B 0.9700 .
C38 H38A 0.9600 .
C38 H38B 0.9600 .
C38 H38C 0.9600 .
C40 C41 2.03(3) .
